data_2208808
loop_
_publ_author_name
'Billing, David G.'
'Lemmerer, Andreas'

_publ_section_title
;
 Bis(propane-1,2-diammonium) hexaiodoplumbate(II) trihydrate
;
_journal_coeditor_code BT2054
_journal_issue 5
_journal_name_full 'Acta Crystallographica Section E'
_journal_page_first m1103
_journal_page_last m1105
_journal_paper_doi 10.1107/S1600536806013973
_journal_volume 62
_journal_year 2006
_chemical_formula_iupac '(C3 H12 N2)2 [Pb I6] , 3H2 O'
_chemical_formula_moiety '2C3 H12 N2 2+ , I6 Pb 4- , 3H2 O'
_chemical_formula_sum 'C6 H30 I6 N4 O3 Pb'
_chemical_formula_weight 1174.93
_chemical_name_systematic
;
Bis(propane-1,2-diammonium) hexaiodoplumbate(II) dihydrate
;
_space_group_IT_number 15
_symmetry_cell_setting monoclinic
_symmetry_space_group_name_Hall '-C 2yc'
_symmetry_space_group_name_H-M 'C 1 2/c 1'
_audit_creation_method 'WinGX routine CIF_UPDATE'
_cell_angle_alpha 90
_cell_angle_beta 105.664(4)
_cell_angle_gamma 90
_cell_formula_units_Z 4
_cell_length_a 15.093(3)
_cell_length_b 9.297(2)
_cell_length_c 19.142(4)
_cell_measurement_reflns_used 865
_cell_measurement_temperature 173(2)
_cell_measurement_theta_max 28.118
_cell_measurement_theta_min 3.651
_cell_volume 2586.2(9)
_computing_cell_refinement 'SAINT-Plus (Bruker, 1999)'
_computing_data_collection 'SMART-NT (Bruker, 1998)'
_computing_data_reduction SAINT-Plus
_computing_molecular_graphics
;
ORTEP-3 for Windows (Farrugia, 1997) and DIAMOND (Brandenburg,
1999)
;
_computing_publication_material
;
WinGX (Farrugia, 1999) and PLATON (Spek, 2003)
;
_computing_structure_refinement 'SHELXL97 (Sheldrick, 1997)'
_computing_structure_solution 'SHELXS97 (Sheldrick, 1997)'
_diffrn_measured_fraction_theta_full 0.998
_diffrn_measured_fraction_theta_max 0.998
_diffrn_measurement_device_type 'Bruker SMART CCD area-detector'
_diffrn_measurement_method '\f and \w'
_diffrn_radiation_type MoK\a
_diffrn_radiation_wavelength 0.71073
_diffrn_reflns_av_R_equivalents 0.0498
_diffrn_reflns_limit_h_max 19
_diffrn_reflns_limit_h_min -18
_diffrn_reflns_limit_k_max 9
_diffrn_reflns_limit_k_min -12
_diffrn_reflns_limit_l_max 25
_diffrn_reflns_limit_l_min -19
_diffrn_reflns_number 8378
_diffrn_reflns_theta_full 28
_diffrn_reflns_theta_max 28
_diffrn_reflns_theta_min 2.21
_exptl_absorpt_coefficient_mu 13.694
_exptl_absorpt_correction_T_max 0.2159
_exptl_absorpt_correction_T_min 0.1046
_exptl_absorpt_correction_type integration
_exptl_absorpt_process_details '(XPREP; Bruker, 1999)'
_exptl_crystal_colour colourless
_exptl_crystal_density_diffrn 3.018
_exptl_crystal_density_method 'not measured'
_exptl_crystal_description cubic
_exptl_crystal_F_000 2072
_exptl_crystal_size_max 0.22
_exptl_crystal_size_mid 0.18
_exptl_crystal_size_min 0.18
_refine_diff_density_max 1.228
_refine_diff_density_min -1.627
_refine_ls_extinction_method none
_refine_ls_goodness_of_fit_ref 1.049
_refine_ls_hydrogen_treatment constr
_refine_ls_matrix_type full
_refine_ls_number_parameters 112
_refine_ls_number_reflns 3119
_refine_ls_number_restraints 89
_refine_ls_restrained_S_all 1.045
_refine_ls_R_factor_gt 0.0298
_refine_ls_shift/su_max 0.001
_refine_ls_structure_factor_coef Fsqd
_refine_ls_weighting_details 'calc w = 1/[\s^2^(Fo^2^)+(0.0027P)^2^+27.3459P] where P=(Fo^2^+2Fc^2^)/3'
_refine_ls_weighting_scheme calc
_refine_ls_wR_factor_ref 0.0591
_reflns_number_gt 2629
_reflns_number_total 3119
_reflns_threshold_expression I>2\s(I)
_cod_data_source_file bt2054.cif
_cod_data_source_block I
_cod_depositor_comments
;
The following automatic conversions were performed:
'_symmetry_cell_setting' value 'Monoclinic' changed to 'monoclinic'
according to '/home/saulius/struct/CIF-dictionaries/cif_core.dic'
dictionary named 'cif_core.dic' version 2.4.1 from 2010-06-29.

Automatic conversion script
Id: cif_fix_enum 1527 2010-12-29 10:47:43Z saulius 

The following automatic conversions were performed:

'_symmetry_cell_setting' value 'Monoclinic' changed to 'monoclinic'
according to /home/saulius/struct/CIF-dictionaries/cif_core.dic
dictionary named 'cif_core.dic' version 2.4.1 from 2010-06-29.

Automatic conversion script
Id: cif_fix_values 1715 2011-07-08 13:25:40Z adriana 
;
_cod_original_cell_volume 2586.3(9)
_cod_original_sg_symbol_H-M 'C 2/c'
_cod_database_code 2208808
_cod_database_fobs_code 2208808

loop_
_symmetry_equiv_pos_as_xyz
'x, y, z'
'-x, y, -z+1/2'
'x+1/2, y+1/2, z'
'-x+1/2, y+1/2, -z+1/2'
'-x, -y, -z'
'x, -y, z-1/2'
'-x+1/2, -y+1/2, -z'
'x+1/2, -y+1/2, z-1/2'

loop_
_atom_site_type_symbol
_atom_site_label
_atom_site_fract_x
_atom_site_fract_y
_atom_site_fract_z
_atom_site_U_iso_or_equiv
_atom_site_adp_type
_atom_site_calc_flag
_atom_site_refinement_flags
_atom_site_occupancy
_atom_site_disorder_assembly
_atom_site_disorder_group
C C1 0.1586(5) 0.2309(8) 0.0906(4) 0.0407(15) Uani d DU 1 . .
H H1D 0.1965 0.281 0.0632 0.049 Uiso calc PR 0.420(11) A 1
H H1E 0.1904 0.1417 0.112 0.049 Uiso calc PR 0.420(11) A 1
H H1F 0.1893 0.2938 0.0625 0.049 Uiso calc PR 0.580(11) A 2
H H1G 0.1929 0.1389 0.0984 0.049 Uiso calc PR 0.580(11) A 2
C C3 0.1026(6) 0.2395(8) 0.2053(4) 0.0500(19) Uani d DU 1 . .
H H3A 0.0904 0.3051 0.2417 0.06 Uiso calc PR 0.420(11) A 1
H H3B 0.1493 0.1691 0.2293 0.06 Uiso calc PR 0.420(11) A 1
H H3C 0.0458 0.1894 0.1804 0.06 Uiso calc PR 0.420(11) A 1
H H3D 0.1138 0.2874 0.2525 0.06 Uiso calc PR 0.580(11) A 2
H H3E 0.1119 0.1357 0.2127 0.06 Uiso calc PR 0.580(11) A 2
H H3F 0.0393 0.2581 0.1768 0.06 Uiso calc PR 0.580(11) A 2
N N1 0.0640(4) 0.1993(6) 0.0432(3) 0.0317(12) Uani d U 1 A .
H H1A 0.0327 0.1452 0.0683 0.048 Uiso calc R 1 . .
H H1B 0.0684 0.1503 0.0031 0.048 Uiso calc R 1 . .
H H1C 0.0333 0.2834 0.0294 0.048 Uiso calc R 1 . .
N N2A 0.2252(8) 0.3907(13) 0.1921(6) 0.039(3) Uani d PDU 0.420(11) A 1
H H2AA 0.2127 0.4667 0.2178 0.059 Uiso calc PR 0.420(11) A 1
H H2AB 0.2592 0.4212 0.1622 0.059 Uiso calc PR 0.420(11) A 1
H H2AC 0.2575 0.3233 0.2232 0.059 Uiso calc PR 0.420(11) A 1
C C2A 0.1387(14) 0.3279(13) 0.1486(7) 0.040(3) Uani d PDU 0.420(11) A 1
H H2A 0.094 0.405 0.126 0.048 Uiso calc PR 0.420(11) A 1
N N2B 0.1530(6) 0.4527(9) 0.1525(5) 0.034(2) Uani d PDU 0.580(11) A 2
H H2BA 0.1966 0.4931 0.1338 0.051 Uiso calc PR 0.580(11) A 2
H H2BB 0.1546 0.4953 0.1956 0.051 Uiso calc PR 0.580(11) A 2
H H2BC 0.0965 0.4656 0.121 0.051 Uiso calc PR 0.580(11) A 2
C C2B 0.1714(9) 0.2993(14) 0.1638(5) 0.041(3) Uani d PDU 0.580(11) A 2
H H2B 0.2361 0.2845 0.1938 0.049 Uiso calc PR 0.580(11) A 2
O O1 0.5 0.2599(9) 0.25 0.0476(18) Uani d SD 1 . .
H H11 0.5049 0.3397 0.2816 0.057 Uiso d RD 1 . .
O O2 0.3399(4) 0.0918(7) 0.2202(3) 0.0564(15) Uani d D 1 . .
H H21 0.3931 0.1507 0.2337 0.068 Uiso d RD 1 . .
H H22 0.3408 0.0513 0.1752 0.068 Uiso d RD 1 . .
I I1 0.37619(3) 0.50482(4) 0.09914(2) 0.02928(10) Uani d . 1 . .
I I2 0.09735(3) 0.50927(5) -0.06363(2) 0.03362(11) Uani d . 1 . .
I I3 0.14342(3) 0.82027(5) 0.11916(2) 0.03851(12) Uani d . 1 . .
Pb Pb1 0.25 0.75 0 0.02627(8) Uani d S 1 . .

loop_
_atom_site_aniso_label
_atom_site_aniso_U_11
_atom_site_aniso_U_22
_atom_site_aniso_U_33
_atom_site_aniso_U_12
_atom_site_aniso_U_13
_atom_site_aniso_U_23
C1 0.043(3) 0.042(4) 0.033(3) -0.018(3) 0.005(3) 0.004(3)
C3 0.074(5) 0.044(4) 0.032(3) -0.025(4) 0.013(3) 0.002(3)
N1 0.036(3) 0.030(3) 0.032(3) -0.010(2) 0.014(2) -0.005(2)
N2A 0.034(7) 0.039(8) 0.041(7) -0.008(5) 0.005(5) -0.003(5)
C2A 0.052(8) 0.037(7) 0.020(5) -0.021(6) -0.007(5) 0.009(4)
N2B 0.030(5) 0.037(4) 0.033(5) -0.003(4) 0.006(4) 0.007(3)
C2B 0.055(7) 0.037(5) 0.022(4) -0.018(5) -0.002(4) 0.014(4)
O1 0.051(4) 0.058(5) 0.039(4) 0 0.019(3) 0
O2 0.057(3) 0.080(4) 0.036(3) -0.008(3) 0.019(2) 0.003(3)
I1 0.0299(2) 0.0274(2) 0.0315(2) 0.00034(17) 0.00998(16) 0.00440(16)
I2 0.0361(2) 0.0282(2) 0.0404(2) -0.00279(18) 0.01695(19) 0.00212(18)
I3 0.0363(2) 0.0508(3) 0.0339(2) -0.0034(2) 0.01882(19) -0.0002(2)
Pb1 0.02340(15) 0.02966(17) 0.02823(16) 0.00130(14) 0.01120(12) 0.00321(14)

loop_
_atom_type_symbol
_atom_type_description
_atom_type_scat_dispersion_real
_atom_type_scat_dispersion_imag
_atom_type_scat_source
C C 0.0033 0.0016 'International Tables Vol C Tables 4.2.6.8 and 6.1.1.4'
H H 0 0 'International Tables Vol C Tables 4.2.6.8 and 6.1.1.4'
N N 0.0061 0.0033 'International Tables Vol C Tables 4.2.6.8 and 6.1.1.4'
O O 0.0106 0.006 'International Tables Vol C Tables 4.2.6.8 and 6.1.1.4'
I I -0.4742 1.8119 'International Tables Vol C Tables 4.2.6.8 and 6.1.1.4'
Pb Pb -3.3944 10.1111 'International Tables Vol C Tables 4.2.6.8 and 6.1.1.4'

loop_
_geom_angle_atom_site_label_1
_geom_angle_atom_site_label_2
_geom_angle_atom_site_label_3
_geom_angle_site_symmetry_1
_geom_angle_site_symmetry_3
_geom_angle
N1 C1 C2B . . 120.6(7)
N1 C1 C2A . . 102.4(9)
N1 C1 H1D . . 111.3
C2B C1 H1D . . 110.3
C2A C1 H1D . . 111.3
N1 C1 H1E . . 111.3
C2B C1 H1E . . 92.4
C2A C1 H1E . . 111.3
H1D C1 H1E . . 109.2
N1 C1 H1F . . 107.2
C2B C1 H1F . . 107.2
C2A C1 H1F . . 105.1
H1E C1 H1F . . 118.3
N1 C1 H1G . . 107.2
C2B C1 H1G . . 107.2
C2A C1 H1G . . 126.9
H1D C1 H1G . . 97.7
H1F C1 H1G . . 106.8
C2B C3 H3A . . 114.7
C2A C3 H3A . . 109.5
C2B C3 H3B . . 89.1
C2A C3 H3B . . 109.5
H3A C3 H3B . . 109.5
C2B C3 H3C . . 122.2
C2A C3 H3C . . 109.5
H3A C3 H3C . . 109.5
H3B C3 H3C . . 109.5
C2B C3 H3D . . 109.5
C2A C3 H3D . . 113.2
H3B C3 H3D . . 87.1
H3C C3 H3D . . 125.1
C2B C3 H3E . . 109.5
C2A C3 H3E . . 123.4
H3A C3 H3E . . 123.9
H3C C3 H3E . . 70.9
H3D C3 H3E . . 109.5
C2B C3 H3F . . 109.5
C2A C3 H3F . . 89.4
H3A C3 H3F . . 86.8
H3B C3 H3F . . 148
H3D C3 H3F . . 109.5
H3E C3 H3F . . 109.5
C1 N1 H1A . . 109.5
C1 N1 H1B . . 109.5
H1A N1 H1B . . 109.5
C1 N1 H1C . . 109.5
H1A N1 H1C . . 109.5
H1B N1 H1C . . 109.5
C2A N2A H2AA . . 109.5
C2A N2A H2AB . . 109.5
H2AA N2A H2AB . . 109.5
C2A N2A H2AC . . 109.5
H2AA N2A H2AC . . 109.5
H2AB N2A H2AC . . 109.5
N2A C2A C1 . . 109.3(12)
N2A C2A C3 . . 103.7(10)
C1 C2A C3 . . 111.6(8)
N2A C2A H2A . . 110.7
C1 C2A H2A . . 110.7
C3 C2A H2A . . 110.7
C2B N2B H2BA . . 109.5
C2B N2B H2BB . . 109.5
H2BA N2B H2BB . . 109.5
C2B N2B H2BC . . 109.5
H2BA N2B H2BC . . 109.5
H2BB N2B H2BC . . 109.5
N2B C2B C1 . . 107.7(9)
N2B C2B C3 . . 107.2(10)
C1 C2B C3 . . 112.7(7)
N2B C2B H2B . . 109.7
C1 C2B H2B . . 109.7
C3 C2B H2B . . 109.7
H21 O2 H22 . . 105.1
I3 Pb1 I3 . 7_565 180
I3 Pb1 I2 . 7_565 91.988(16)
I3 Pb1 I2 7_565 7_565 88.012(16)
I3 Pb1 I2 . . 88.013(16)
I3 Pb1 I2 7_565 . 91.987(16)
I2 Pb1 I2 7_565 . 180
I3 Pb1 I1 . 7_565 86.823(17)
I3 Pb1 I1 7_565 7_565 93.177(17)
I2 Pb1 I1 7_565 7_565 88.847(19)
I2 Pb1 I1 . 7_565 91.153(18)
I3 Pb1 I1 . . 93.177(17)
I3 Pb1 I1 7_565 . 86.823(17)
I2 Pb1 I1 7_565 . 91.153(19)
I2 Pb1 I1 . . 88.847(18)
I1 Pb1 I1 7_565 . 180.000(10)

loop_
_geom_bond_atom_site_label_1
_geom_bond_atom_site_label_2
_geom_bond_site_symmetry_2
_geom_bond_distance
C1 N1 . 1.500(8)
C1 C2B . 1.503(12)
C1 C2A . 1.521(13)
C1 H1D . 0.99
C1 H1E . 0.99
C1 H1F . 0.99
C1 H1G . 0.99
C3 C2B . 1.570(11)
C3 C2A . 1.572(12)
C3 H3A . 0.98
C3 H3B . 0.98
C3 H3C . 0.98
C3 H3D . 0.98
C3 H3E . 0.98
C3 H3F . 0.98
N1 H1A . 0.91
N1 H1B . 0.91
N1 H1C . 0.91
N2A C2A . 1.47(2)
N2A H2AA . 0.91
N2A H2AB . 0.91
N2A H2AC . 0.91
C2A H2A . 1
N2B C2B . 1.458(16)
N2B H2BA . 0.91
N2B H2BB . 0.91
N2B H2BC . 0.91
C2B H2B . 1
O1 H11 . 0.9471
O2 H21 . 0.9484
O2 H22 . 0.9431
I1 Pb1 . 3.2361(6)
I2 Pb1 . 3.2071(6)
I3 Pb1 . 3.1935(6)
Pb1 I3 7_565 3.1935(6)
Pb1 I2 7_565 3.2071(6)
Pb1 I1 7_565 3.2361(6)

loop_
_geom_hbond_atom_site_label_D
_geom_hbond_atom_site_label_H
_geom_hbond_atom_site_label_A
_geom_hbond_site_symmetry_A
_geom_hbond_distance_DH
_geom_hbond_distance_HA
_geom_hbond_distance_DA
_geom_hbond_angle_DHA
N1 H1A I1 3_445 0.91 2.9 3.753(5) 157.5
N1 H1B I1 7 0.91 2.74 3.629(5) 166.6
N1 H1C I2 5_565 0.91 2.96 3.733(6) 144.4
N2A H2AA O2 4 0.91 1.98 2.859(13) 163.5
N2A H2AB I1 . 0.91 2.52 3.416(10) 170
N2A H2AC O2 . 0.91 2.49 3.241(15) 139.6
N2A H2AC I3 4_545 0.91 2.98 3.681(12) 134.6
N2B H2BA I1 . 0.91 2.96 3.805(9) 154.8
N2B H2BB O2 4 0.91 1.83 2.735(10) 176.1
N2B H2BC I2 5_565 0.91 2.84 3.718(9) 161.8
O1 H11 I1 2_655 0.95 2.93 3.755(5) 146.5
O1 H11 I3 4_545 0.95 3.31 3.7684(14) 112
O2 H21 O1 . 0.95 1.86 2.803(7) 173.4
O2 H22 I2 7 0.94 2.61 3.506(5) 158.2

loop_
_geom_torsion_atom_site_label_1
_geom_torsion_atom_site_label_2
_geom_torsion_atom_site_label_3
_geom_torsion_atom_site_label_4
_geom_torsion
N1 C1 C2A N2A -169.5(9)
C2B C1 C2A N2A 41.0(17)
N1 C1 C2A C3 76.4(13)
C2B C1 C2A C3 -73.1(12)
C2B C3 C2A N2A -45.7(18)
C2B C3 C2A C1 71.8(12)
N1 C1 C2B N2B -78.4(9)
C2A C1 C2B N2B -43.2(17)
N1 C1 C2B C3 39.7(14)
C2A C1 C2B C3 74.9(12)
C2A C3 C2B N2B 42.7(16)
C2A C3 C2B C1 -75.7(12)
